data_4061641
loop_
_publ_author_name
'Hanbaek Lee'
'Paul R. Sharp'

_publ_section_title
;
Nickel and Platinum sigma-Bonded Derivatives of Corannulene
;
_journal_name_full Organometallics
_journal_paper_doi 10.1021/om050464b
_journal_year 2005
_chemical_formula_moiety 'C32 H39 Br Ni P2'
_chemical_formula_sum 'C32 H39 Br Ni P2'
_chemical_formula_weight 624.19
_space_group_IT_number 14
_symmetry_cell_setting monoclinic
_symmetry_space_group_name_Hall '-P 2ybc'
_symmetry_space_group_name_H-M 'P 1 21/c 1'
_cell_angle_alpha 90.00
_cell_angle_beta 105.193(3)
_cell_angle_gamma 90.00
_cell_formula_units_Z 4
_cell_length_a 12.743(2)
_cell_length_b 15.139(3)
_cell_length_c 15.564(3)
_cell_measurement_temperature 173(2)
_cell_volume 2897.4(9)
_diffrn_ambient_temperature 173(2)
_exptl_crystal_density_diffrn 1.431
_cod_depositor_comments
;
The following automatic conversions were performed:
'_symmetry_cell_setting' value 'Monoclinic' changed to 'monoclinic'
according to '/home/saulius/struct/CIF-dictionaries/cif_core.dic'
dictionary named 'cif_core.dic' version 2.4.1 from 2010-06-29.

Automatic conversion script
Id: cif_fix_enum 1527 2010-12-29 10:47:43Z saulius 
;
_cod_original_sg_symbol_H-M 'P 21/c'
_cod_database_code 4061641

loop_
_symmetry_equiv_pos_as_xyz
'x, y, z'
'-x, y+1/2, -z+1/2'
'-x, -y, -z'
'x, -y-1/2, z-1/2'

loop_
_atom_site_label
_atom_site_type_symbol
_atom_site_fract_x
_atom_site_fract_y
_atom_site_fract_z
_atom_site_U_iso_or_equiv
_atom_site_adp_type
_atom_site_occupancy
_atom_site_symmetry_multiplicity
_atom_site_calc_flag
_atom_site_refinement_flags
_atom_site_disorder_assembly
_atom_site_disorder_group
Br1 Br 0.54865(3) 0.68224(3) 0.09288(3) 0.04497(16) Uani 1 1 d . . .
Ni1 Ni 0.72841(4) 0.65939(3) 0.17867(3) 0.02562(14) Uani 1 1 d . . .
P1 P 0.70254(8) 0.51492(7) 0.15911(7) 0.0302(2) Uani 1 1 d . . .
C1 C 0.8716(3) 0.6367(3) 0.2454(3) 0.0356(10) Uani 1 1 d . . .
P2 P 0.74561(9) 0.80373(7) 0.20179(8) 0.0359(3) Uani 1 1 d . . .
C11 C 0.9580(3) 0.6286(3) 0.2014(3) 0.0344(9) Uani 1 1 d . . .
C10 C 0.9649(4) 0.6619(3) 0.1175(3) 0.0370(10) Uani 1 1 d . . .
H10 H 0.8999 0.6791 0.0751 0.044 Uiso 1 1 calc R . .
C9 C 1.0639(4) 0.6702(3) 0.0951(3) 0.0414(11) Uani 1 1 d . . .
H9 H 1.0636 0.6924 0.0380 0.050 Uiso 1 1 calc R . .
C15 C 1.1658(4) 0.6465(3) 0.1553(3) 0.0389(10) Uani 1 1 d . . .
C8 C 1.2752(4) 0.6725(3) 0.1601(4) 0.0442(11) Uani 1 1 d . . .
H8 H 1.2920 0.6938 0.1078 0.053 Uiso 1 1 calc R . .
C7 C 1.3590(4) 0.6676(3) 0.2402(3) 0.0448(12) Uani 1 1 d . . .
H7 H 1.4303 0.6857 0.2400 0.054 Uiso 1 1 calc R . .
C14 C 1.3402(4) 0.6365(3) 0.3205(3) 0.0435(11) Uani 1 1 d . . .
C6 C 1.3992(4) 0.6530(3) 0.4099(4) 0.0484(12) Uani 1 1 d . . .
H6 H 1.4726 0.6722 0.4224 0.058 Uiso 1 1 calc R . .
C5 C 1.3498(4) 0.6410(3) 0.4810(4) 0.0494(12) Uani 1 1 d . . .
H5 H 1.3917 0.6524 0.5400 0.059 Uiso 1 1 calc R . .
C13 C 1.2392(4) 0.6125(3) 0.4672(3) 0.0427(11) Uani 1 1 d . . .
C4 C 1.1668(4) 0.6230(3) 0.5214(3) 0.0457(11) Uani 1 1 d . . .
H4 H 1.1953 0.6337 0.5833 0.055 Uiso 1 1 calc R . .
C3 C 1.0514(4) 0.6178(3) 0.4852(3) 0.0458(11) Uani 1 1 d . . .
H3 H 1.0056 0.6235 0.5241 0.055 Uiso 1 1 calc R . .
C12 C 1.0037(3) 0.6044(3) 0.3935(3) 0.0390(10) Uani 1 1 d . . .
C2 C 0.8962(3) 0.6243(3) 0.3396(3) 0.0364(10) Uani 1 1 d . . .
H2 H 0.8389 0.6294 0.3680 0.044 Uiso 1 1 calc R . .
C16 C 1.0552(3) 0.5941(2) 0.2535(3) 0.0342(10) Uani 1 1 d . . .
C20 C 1.1547(4) 0.6036(3) 0.2315(3) 0.0366(10) Uani 1 1 d . . .
C19 C 1.2381(3) 0.5983(2) 0.3094(3) 0.0378(11) Uani 1 1 d . . .
C18 C 1.1910(3) 0.5866(3) 0.3811(3) 0.0356(10) Uani 1 1 d . . .
C17 C 1.0777(3) 0.5827(3) 0.3446(3) 0.0363(10) Uani 1 1 d . . .
C21 C 0.5895(4) 0.4756(3) 0.2018(3) 0.0459(11) Uani 1 1 d . . .
H21A H 0.5204 0.4997 0.1640 0.055 Uiso 1 1 calc R . .
H21B H 0.5857 0.4104 0.1973 0.055 Uiso 1 1 calc R . .
C22 C 0.6008(4) 0.5023(3) 0.2968(3) 0.0535(13) Uani 1 1 d . . .
H22A H 0.6662 0.4750 0.3352 0.080 Uiso 1 1 calc R . .
H22B H 0.5367 0.4825 0.3152 0.080 Uiso 1 1 calc R . .
H22C H 0.6069 0.5667 0.3020 0.080 Uiso 1 1 calc R . .
C23 C 0.6635(4) 0.4837(3) 0.0429(3) 0.0425(11) Uani 1 1 d . . .
H23A H 0.6507 0.4192 0.0386 0.051 Uiso 1 1 calc R . .
H23B H 0.5942 0.5133 0.0135 0.051 Uiso 1 1 calc R . .
C24 C 0.7473(4) 0.5070(3) -0.0066(3) 0.0525(13) Uani 1 1 d . . .
H24A H 0.7595 0.5709 -0.0038 0.079 Uiso 1 1 calc R . .
H24B H 0.7210 0.4885 -0.0689 0.079 Uiso 1 1 calc R . .
H24C H 0.8157 0.4765 0.0210 0.079 Uiso 1 1 calc R . .
C25 C 0.8147(4) 0.4402(3) 0.2103(3) 0.0427(11) Uani 1 1 d . . .
H25A H 0.8802 0.4601 0.1928 0.051 Uiso 1 1 calc R . .
H25B H 0.8303 0.4465 0.2757 0.051 Uiso 1 1 calc R . .
C26 C 0.7976(5) 0.3419(3) 0.1875(4) 0.0661(17) Uani 1 1 d . . .
H26A H 0.7324 0.3210 0.2035 0.099 Uiso 1 1 calc R . .
H26B H 0.8610 0.3083 0.2208 0.099 Uiso 1 1 calc R . .
H26C H 0.7884 0.3335 0.1235 0.099 Uiso 1 1 calc R . .
C27 C 0.6950(4) 0.8722(3) 0.1015(3) 0.0491(12) Uani 1 1 d . . .
H27A H 0.6194 0.8541 0.0721 0.059 Uiso 1 1 calc R . .
H27B H 0.6929 0.9345 0.1201 0.059 Uiso 1 1 calc R . .
C28 C 0.7596(5) 0.8667(4) 0.0363(4) 0.0640(15) Uani 1 1 d . . .
H28A H 0.8342 0.8861 0.0640 0.096 Uiso 1 1 calc R . .
H28B H 0.7273 0.9048 -0.0147 0.096 Uiso 1 1 calc R . .
H28C H 0.7606 0.8055 0.0160 0.096 Uiso 1 1 calc R . .
C29 C 0.8778(4) 0.8541(3) 0.2492(3) 0.0465(12) Uani 1 1 d . . .
H29A H 0.9327 0.8205 0.2278 0.056 Uiso 1 1 calc R . .
H29B H 0.8760 0.9148 0.2251 0.056 Uiso 1 1 calc R . .
C30 C 0.9162(4) 0.8596(4) 0.3494(3) 0.0593(14) Uani 1 1 d . . .
H30A H 0.8685 0.8995 0.3715 0.089 Uiso 1 1 calc R . .
H30B H 0.9908 0.8823 0.3668 0.089 Uiso 1 1 calc R . .
H30C H 0.9141 0.8007 0.3750 0.089 Uiso 1 1 calc R . .
C31 C 0.6560(4) 0.8440(3) 0.2671(3) 0.0431(11) Uani 1 1 d . . .
H31A H 0.6784 0.9050 0.2868 0.052 Uiso 1 1 calc R . .
H31B H 0.5812 0.8472 0.2277 0.052 Uiso 1 1 calc R . .
C32 C 0.6536(4) 0.7903(4) 0.3474(4) 0.0537(13) Uani 1 1 d . . .
H32A H 0.6297 0.7301 0.3289 0.081 Uiso 1 1 calc R . .
H32B H 0.6030 0.8172 0.3775 0.081 Uiso 1 1 calc R . .
H32C H 0.7266 0.7884 0.3882 0.081 Uiso 1 1 calc R . .

loop_
_atom_site_aniso_label
_atom_site_aniso_U_11
_atom_site_aniso_U_22
_atom_site_aniso_U_33
_atom_site_aniso_U_23
_atom_site_aniso_U_13
_atom_site_aniso_U_12
Br1 0.0228(2) 0.0518(3) 0.0560(3) 0.0000(2) 0.0027(2) 0.00242(18)
Ni1 0.0156(2) 0.0301(3) 0.0318(3) -0.0029(2) 0.0075(2) -0.00417(18)
P1 0.0214(5) 0.0323(5) 0.0371(6) -0.0027(4) 0.0081(5) -0.0085(4)
C1 0.022(2) 0.034(2) 0.050(3) -0.0042(18) 0.0088(19) -0.0065(16)
P2 0.0347(6) 0.0334(6) 0.0440(7) -0.0064(5) 0.0180(5) -0.0053(4)
C11 0.029(2) 0.035(2) 0.040(2) -0.0091(18) 0.0096(19) -0.0086(16)
C10 0.031(2) 0.042(2) 0.034(2) -0.0076(18) 0.0018(19) -0.0036(17)
C9 0.039(3) 0.051(3) 0.036(3) -0.011(2) 0.013(2) -0.0083(19)
C15 0.032(2) 0.041(2) 0.049(3) -0.017(2) 0.018(2) -0.0029(18)
C8 0.038(3) 0.043(3) 0.060(3) -0.008(2) 0.027(2) -0.0040(19)
C7 0.029(2) 0.048(3) 0.062(3) -0.002(2) 0.021(2) 0.0026(18)
C14 0.031(2) 0.042(2) 0.060(3) -0.001(2) 0.017(2) 0.0076(18)
C6 0.022(2) 0.049(3) 0.068(4) -0.002(2) 0.001(2) 0.0024(18)
C5 0.030(2) 0.049(3) 0.061(3) 0.004(2) -0.003(2) 0.003(2)
C13 0.031(2) 0.040(2) 0.053(3) 0.005(2) 0.004(2) 0.0022(18)
C4 0.047(3) 0.054(3) 0.033(3) 0.004(2) 0.004(2) 0.001(2)
C3 0.042(3) 0.056(3) 0.044(3) 0.004(2) 0.018(2) -0.002(2)
C12 0.034(2) 0.039(2) 0.044(3) 0.0011(19) 0.010(2) -0.0075(18)
C2 0.024(2) 0.040(2) 0.048(3) -0.0049(19) 0.015(2) -0.0061(17)
C16 0.027(2) 0.026(2) 0.047(3) -0.0094(17) 0.0059(19) -0.0040(15)
C20 0.044(3) 0.029(2) 0.043(3) -0.0041(17) 0.022(2) 0.0034(17)
C19 0.0177(19) 0.025(2) 0.072(3) -0.0068(19) 0.012(2) 0.0021(14)
C18 0.036(2) 0.026(2) 0.040(3) 0.0033(17) 0.003(2) 0.0038(16)
C17 0.031(2) 0.027(2) 0.056(3) -0.0009(18) 0.021(2) -0.0038(16)
C21 0.032(2) 0.048(3) 0.060(3) -0.002(2) 0.016(2) -0.0170(19)
C22 0.041(3) 0.068(3) 0.058(3) 0.010(3) 0.023(3) -0.007(2)
C23 0.040(3) 0.043(2) 0.042(3) -0.012(2) 0.008(2) -0.0074(19)
C24 0.061(3) 0.061(3) 0.039(3) -0.011(2) 0.019(3) -0.006(2)
C25 0.036(2) 0.031(2) 0.062(3) 0.009(2) 0.014(2) -0.0020(17)
C26 0.059(3) 0.034(3) 0.101(5) 0.008(3) 0.014(3) -0.006(2)
C27 0.041(3) 0.036(2) 0.066(3) 0.001(2) 0.006(2) -0.001(2)
C28 0.086(4) 0.056(3) 0.050(3) 0.006(3) 0.020(3) 0.013(3)
C29 0.034(2) 0.046(3) 0.061(3) -0.005(2) 0.013(2) -0.009(2)
C30 0.037(3) 0.090(4) 0.046(3) 0.010(3) 0.003(2) -0.003(3)
C31 0.036(2) 0.043(2) 0.049(3) -0.009(2) 0.009(2) 0.0084(19)
C32 0.042(3) 0.067(3) 0.060(3) -0.011(3) 0.028(3) -0.005(2)

loop_
_geom_bond_atom_site_label_1
_geom_bond_atom_site_label_2
_geom_bond_distance
_geom_bond_site_symmetry_2
_geom_bond_publ_flag
Br1 Ni1 2.3551(7) . ?
Ni1 C1 1.880(4) . ?
Ni1 P2 2.2161(12) . ?
Ni1 P1 2.2210(11) . ?
P1 C23 1.808(4) . ?
P1 C25 1.833(4) . ?
P1 C21 1.836(4) . ?
C1 C2 1.429(6) . ?
C1 C11 1.446(6) . ?
P2 C29 1.819(4) . ?
P2 C31 1.821(5) . ?
P2 C27 1.843(5) . ?
C11 C16 1.392(6) . ?
C11 C10 1.424(6) . ?
C10 C9 1.400(6) . ?
C9 C15 1.433(7) . ?
C15 C20 1.391(6) . ?
C15 C8 1.431(6) . ?
C8 C7 1.415(7) . ?
C7 C14 1.414(7) . ?
C14 C19 1.392(6) . ?
C14 C6 1.420(7) . ?
C6 C5 1.419(7) . ?
C5 C13 1.435(6) . ?
C13 C18 1.377(6) . ?
C13 C4 1.412(7) . ?
C4 C3 1.433(7) . ?
C3 C12 1.411(6) . ?
C12 C17 1.397(6) . ?
C12 C2 1.437(6) . ?
C16 C17 1.383(6) . ?
C16 C20 1.405(6) . ?
C20 C19 1.389(6) . ?
C19 C18 1.410(6) . ?
C18 C17 1.408(6) . ?
C21 C22 1.504(7) . ?
C23 C24 1.512(6) . ?
C25 C26 1.532(6) . ?
C27 C28 1.468(7) . ?
C29 C30 1.509(7) . ?
C31 C32 1.499(7) . ?
